data_4002023
loop_
_publ_author_name
'Hirosaki, Naoto'
'Takeda, Takashi'
'Funahashi, Shiro'
'Xie, Rong-Jun'

_publ_section_title
;
 Discovery of New Nitridosilicate Phosphors for Solid State Lighting by
 the Single-Particle-Diagnosis Approach
;
_journal_issue 14
_journal_name_full 'Chemistry of Materials'
_journal_page_first 4280
_journal_paper_doi 10.1021/cm501866x
_journal_volume 26
_journal_year 2014
_chemical_formula_sum 'Al3 Ba0.84 Eu0.16 N9 Si4'
_chemical_formula_weight 459.075
_chemical_name_systematic
;
 ?
;
_space_group_IT_number 14
_symmetry_cell_setting monoclinic
_symmetry_space_group_name_Hall '-P 2ybc'
_symmetry_space_group_name_H-M 'P 1 21/c 1'
_audit_creation_date 2014-05-19T10:43:12-00:00
_audit_creation_method 'WinGX routine CIF_UPDATE'
_cell_angle_alpha 90
_cell_angle_beta 118.8970(10)
_cell_angle_gamma 90
_cell_formula_units_Z 4
_cell_length_a 5.8465(4)
_cell_length_b 26.7255(18)
_cell_length_c 5.8386(4)
_cell_measurement_temperature 300(2)
_cell_volume 798.70(9)
_computing_cell_refinement 'APEX2 (Bruker AXS, 2009)'
_computing_data_collection 'APEX2 (Bruker AXS, 2009)'
_computing_data_reduction 'SAINT (Bruker AXS, 2009)'
_computing_molecular_graphics 'VESTA (Momma and Izumi, 2008)'
_computing_structure_refinement 'SHELXL-2013 (Sheldrick, 2013)'
_computing_structure_solution 'SHELXS-97 (Sheldrick, 2008)'
_diffrn_ambient_temperature 300(2)
_diffrn_detector_area_resol_mean 8.333
_diffrn_measured_fraction_theta_full 0.998
_diffrn_measured_fraction_theta_max 0.998
_diffrn_measurement_device_type 'Bruker APEXII CCD area detector'
_diffrn_measurement_method 'omega scans'
_diffrn_radiation_monochromator 'Bruker Helios multilayer confocal mirror'
_diffrn_radiation_source 'Bruker TXS fine-focus rotating anode'
_diffrn_radiation_type MoK\a
_diffrn_radiation_wavelength 0.71073
_diffrn_reflns_av_R_equivalents 0.0217
_diffrn_reflns_Laue_measured_fraction_full 0.998
_diffrn_reflns_Laue_measured_fraction_max 0.998
_diffrn_reflns_limit_h_max 9
_diffrn_reflns_limit_h_min -9
_diffrn_reflns_limit_k_max 43
_diffrn_reflns_limit_k_min -42
_diffrn_reflns_limit_l_max 9
_diffrn_reflns_limit_l_min -9
_diffrn_reflns_number 12144
_diffrn_reflns_point_group_measured_fraction_full 0.998
_diffrn_reflns_point_group_measured_fraction_max 0.998
_diffrn_reflns_theta_full 25.242
_diffrn_reflns_theta_max 35.62
_diffrn_reflns_theta_min 3.049
_exptl_absorpt_coefficient_mu 6.344
_exptl_absorpt_correction_T_max 0.881
_exptl_absorpt_correction_T_min 0.583
_exptl_absorpt_correction_type multi-scan
_exptl_absorpt_process_details
;
SADABS Sheldrick 2001
;
_exptl_crystal_colour colourless
_exptl_crystal_density_diffrn 3.818
_exptl_crystal_description plate
_exptl_crystal_F_000 860.5
_exptl_crystal_size_max 0.095
_exptl_crystal_size_mid 0.076
_exptl_crystal_size_min 0.021
_refine_diff_density_max 1.29
_refine_diff_density_min -1.29
_refine_diff_density_rms 0.154
_refine_ls_extinction_method none
_refine_ls_goodness_of_fit_ref 1.060
_refine_ls_hydrogen_treatment noref
_refine_ls_matrix_type full
_refine_ls_number_parameters 211
_refine_ls_number_reflns 3687
_refine_ls_number_restraints 0
_refine_ls_restrained_S_all 1.060
_refine_ls_R_factor_all 0.035
_refine_ls_R_factor_gt 0.0253
_refine_ls_shift/su_max 0
_refine_ls_shift/su_mean 0
_refine_ls_structure_factor_coef Fsqd
_refine_ls_weighting_details
;
 w=1/[\s^2^(Fo^2^)+(0.0286P)^2^+1.6914P]
 where P=(Fo^2^+2Fc^2^)/3
;
_refine_ls_weighting_scheme calc
_refine_ls_wR_factor_ref 0.0681
_reflns_number_gt 3009
_reflns_number_total 3687
_reflns_threshold_expression 'I > 2\s(I)'
_cod_data_source_file cm501866x_si_003.cif
_cod_data_source_block 7981010101_p2(1)_c
_cod_depositor_comments 'Adding full bibliography for 4002022--4002023.cif.'
_cod_original_sg_symbol_H-M 'P 21/c'
_cod_database_code 4002023

loop_
_symmetry_equiv_pos_as_xyz
'x, y, z'
'-x, 1/2+y, 1/2-z'
'-x, -y, -z'
'x, 1/2-y, 1/2+z'

loop_
_atom_site_label
_atom_site_fract_x
_atom_site_fract_y
_atom_site_fract_z
_atom_site_U_iso_or_equiv
_atom_site_adp_type
_atom_site_calc_flag
_atom_site_occupancy
_atom_site_type_symbol
Ba1 1.12701(8) 0.13166(4) 0.87361(8) 0.01952(10) Uani d 0.841(2) Ba
Eu1 1.1292(4) 0.14692(7) 0.8713(4) 0.0083(2) Uani d 0.159(2) Eu
Si1 0.44775(11) 0.13280(2) 0.55388(11) 0.00421(9) Uani d 0.5714 Si
Si2 0.80373(12) 0.13713(2) 1.19303(12) 0.01008(11) Uani d 0.5714 Si
Si3 0.62911(10) 0.23051(2) 0.86732(10) 0.00364(9) Uani d 0.5714 Si
Si4 1.13181(10) 0.27165(2) 0.87196(10) 0.00285(8) Uani d 0.5714 Si
Si5 0.6513(6) 0.05949(5) 1.3479(6) 0.0087(5) Uani d 0.396(11) Si
Si5B 0.6024(16) 0.05894(12) 1.3973(16) 0.0107(14) Uani d 0.176(11) Si
Si6 0.6604(2) 0.03380(4) 0.8365(2) 0.00579(17) Uani d 0.2857 Si
Si6B 0.5903(2) 0.03275(4) 0.9111(2) 0.00687(18) Uani d 0.2857 Si
Si7 0.1632(2) 0.03377(4) 0.3402(2) 0.00594(18) Uani d 0.2857 Si
Si7B 1.0891(2) 0.03301(4) 1.4097(2) 0.00686(18) Uani d 0.2857 Si
Al1 0.44775(11) 0.13280(2) 0.55388(11) 0.00421(9) Uani d 0.4286 Al
Al2 0.80373(12) 0.13713(2) 1.19303(12) 0.01008(11) Uani d 0.4286 Al
Al3 0.62911(10) 0.23051(2) 0.86732(10) 0.00364(9) Uani d 0.4286 Al
Al4 1.13181(10) 0.27165(2) 0.87196(10) 0.00285(8) Uani d 0.4286 Al
Al5 0.6513(6) 0.05949(5) 1.3479(6) 0.0087(5) Uani d 0.297(9) Al
Al5B 0.6024(16) 0.05894(12) 1.3973(16) 0.0107(14) Uani d 0.132(9) Al
Al6 0.6604(2) 0.03380(4) 0.8365(2) 0.00579(17) Uani d 0.2143 Al
Al6B 0.5903(2) 0.03275(4) 0.9111(2) 0.00687(18) Uani d 0.2143 Al
Al7 0.1632(2) 0.03377(4) 0.3402(2) 0.00594(18) Uani d 0.2143 Al
Al7B 1.0891(2) 0.03301(4) 1.4097(2) 0.00686(18) Uani d 0.2143 Al
N1 0.6278(3) 0.16276(6) 0.8587(3) 0.0086(3) Uani d 1 N
N2 1.1385(3) 0.33831(6) 0.8767(3) 0.0079(3) Uani d 1 N
N3 0.3882(4) 0.06974(7) 0.6141(4) 0.0168(4) Uani d 1 N
N4 0.6213(3) 0.12459(7) 1.3755(3) 0.0093(3) Uani d 1 N
N5 0.8489(5) 0.06752(7) 1.1502(5) 0.0206(4) Uani d 1 N
N6 0.7996(3) 0.24643(7) 1.2053(3) 0.0121(3) Uani d 1 N
N7 1.2949(3) 0.24944(6) 1.1995(3) 0.0084(3) Uani d 1 N
N8 0.5741(8) -0.02499(13) 0.8954(7) 0.0105(6) Uani d 0.5 N
N8B 0.6563(8) -0.02743(14) 0.8319(7) 0.0121(6) Uani d 0.5 N
N9 1.1051(7) -0.02536(13) 1.4265(7) 0.0101(6) Uani d 0.5 N
N10 0.1697(8) -0.02779(13) 0.3420(7) 0.0112(6) Uani d 0.5 N

loop_
_atom_site_aniso_label
_atom_site_aniso_U_11
_atom_site_aniso_U_22
_atom_site_aniso_U_33
_atom_site_aniso_U_12
_atom_site_aniso_U_13
_atom_site_aniso_U_23
Ba1 0.00762(8) 0.0438(3) 0.00741(8) 0.00129(16) 0.00385(6) -0.00057(16)
Eu1 0.0076(3) 0.0110(5) 0.0070(3) 0.0001(4) 0.0040(2) -0.0001(4)
Si1 0.0043(2) 0.0045(2) 0.00411(19) 0.00056(16) 0.00231(16) -0.00076(16)
Si2 0.0067(2) 0.0170(3) 0.0066(2) -0.0017(2) 0.00324(18) 0.0013(2)
Si3 0.00256(19) 0.0047(2) 0.00303(19) -0.00005(17) 0.00087(16) -0.00002(16)
Si4 0.00249(19) 0.00325(19) 0.00216(18) 0.00025(16) 0.00061(15) -0.00004(16)
Si5 0.0105(6) 0.0047(4) 0.0105(6) 0.0002(3) 0.0047(5) -0.0005(3)
Si5B 0.0105(15) 0.0066(9) 0.0104(15) 0.0020(8) 0.0014(12) -0.0016(8)
Si6 0.0081(4) 0.0051(4) 0.0048(4) -0.0020(4) 0.0035(4) -0.0012(3)
Si6B 0.0090(5) 0.0053(5) 0.0053(4) -0.0001(4) 0.0027(4) 0.0005(3)
Si7 0.0051(4) 0.0058(5) 0.0076(4) 0.0019(3) 0.0036(4) 0.0020(4)
Si7B 0.0059(4) 0.0051(5) 0.0089(4) -0.0001(4) 0.0030(4) 0.0001(4)
Al1 0.0043(2) 0.0045(2) 0.00411(19) 0.00056(16) 0.00231(16) -0.00076(16)
Al2 0.0067(2) 0.0170(3) 0.0066(2) -0.0017(2) 0.00324(18) 0.0013(2)
Al3 0.00256(19) 0.0047(2) 0.00303(19) -0.00005(17) 0.00087(16) -0.00002(16)
Al4 0.00249(19) 0.00325(19) 0.00216(18) 0.00025(16) 0.00061(15) -0.00004(16)
Al5 0.0105(6) 0.0047(4) 0.0105(6) 0.0002(3) 0.0047(5) -0.0005(3)
Al5B 0.0105(15) 0.0066(9) 0.0104(15) 0.0020(8) 0.0014(12) -0.0016(8)
Al6 0.0081(4) 0.0051(4) 0.0048(4) -0.0020(4) 0.0035(4) -0.0012(3)
Al6B 0.0090(5) 0.0053(5) 0.0053(4) -0.0001(4) 0.0027(4) 0.0005(3)
Al7 0.0051(4) 0.0058(5) 0.0076(4) 0.0019(3) 0.0036(4) 0.0020(4)
Al7B 0.0059(4) 0.0051(5) 0.0089(4) -0.0001(4) 0.0030(4) 0.0001(4)
N1 0.0089(6) 0.0063(6) 0.0090(6) 0.0004(5) 0.0031(5) 0.0004(5)
N2 0.0091(6) 0.0055(6) 0.0080(6) 0.0005(5) 0.0034(5) 0.0006(5)
N3 0.0169(8) 0.0068(7) 0.0162(8) -0.0025(6) -0.0003(7) 0.0025(6)
N4 0.0079(6) 0.0140(7) 0.0068(6) 0.0004(6) 0.0041(5) 0.0001(6)
N5 0.0246(10) 0.0067(7) 0.0251(10) 0.0012(7) 0.0077(8) -0.0014(7)
N6 0.0060(6) 0.0227(9) 0.0064(6) 0.0019(6) 0.0020(5) 0.0006(6)
N7 0.0082(6) 0.0097(7) 0.0066(6) -0.0003(5) 0.0030(5) 0.0016(5)
N8 0.0141(15) 0.0090(14) 0.0119(14) -0.0009(12) 0.0090(13) -0.0007(11)
N8B 0.0124(15) 0.0139(16) 0.0109(14) 0.0014(12) 0.0063(13) 0.0021(12)
N9 0.0120(14) 0.0097(14) 0.0122(14) 0.0029(11) 0.0086(13) 0.0025(11)
N10 0.0118(14) 0.0104(15) 0.0127(14) -0.0010(12) 0.0069(13) 0.0003(12)

loop_
_atom_type_symbol
_atom_type_description
_atom_type_scat_dispersion_real
_atom_type_scat_dispersion_imag
_atom_type_scat_source
N N 0.0061 0.0033 'International Tables Vol C Tables 4.2.6.8 and 6.1.1.4'
Ba Ba -0.3244 2.2819 'International Tables Vol C Tables 4.2.6.8 and 6.1.1.4'
Si Si 0.0817 0.0704 'International Tables Vol C Tables 4.2.6.8 and 6.1.1.4'
Eu Eu -0.1578 3.6682 'International Tables Vol C Tables 4.2.6.8 and 6.1.1.4'
Al Al 0.0645 0.0514 'International Tables Vol C Tables 4.2.6.8 and 6.1.1.4'

loop_
_geom_angle_atom_site_label_1
_geom_angle_atom_site_label_2
_geom_angle_atom_site_label_3
_geom_angle_site_symmetry_1
_geom_angle_site_symmetry_3
_geom_angle
N1 Ba1 N1 . 1_655 148.13
N1 Ba1 N2 . 4_554 111.68
N1 Ba1 N2 . 4_555 61.12
N1 Ba1 N3 . 1_655 146.87
N1 Ba1 N4 . 1_554 59.82
N1 Ba1 N4 . 1_655 121.14
N1 Ba1 N2 1_655 4_554 56.18
N1 Ba1 N2 1_655 4_555 112.41
N1 Ba1 N3 1_655 1_655 55.35
N1 Ba1 N4 1_655 1_554 119.72
N1 Ba1 N4 1_655 1_655 63.89
N2 Ba1 N2 4_554 4_555 149.18
N2 Ba1 N3 4_554 1_655 55.34
N2 Ba1 N4 4_554 1_554 63.63
N2 Ba1 N4 4_554 1_655 119.94
N2 Ba1 N3 4_555 1_655 146.56
N2 Ba1 N4 4_555 1_554 120.74
N2 Ba1 N4 4_555 1_655 60.12
N3 Ba1 N4 1_655 1_554 88.84
N3 Ba1 N4 1_655 1_655 88.51
N4 Ba1 N4 1_554 1_655 172.57
N1 Si1 N2 . 4_454 109.59
N1 Si1 N3 . . 107.9
N1 Si1 N4 . 1_554 114.51
N2 Si1 N3 4_454 . 106.56
N2 Si1 N4 4_454 1_554 114.91
N3 Si1 N4 . 1_554 102.61
N1 Si2 N2 . 4_555 112.15
N1 Si2 N4 . . 119.39
N1 Si2 N5 . . 105.35
N2 Si2 N4 4_555 . 118.16
N2 Si2 N5 4_555 . 104.36
N4 Si2 N5 . . 93.05
N1 Si3 N6 . . 105.21
N1 Si3 N6 . 4_554 109.08
N1 Si3 N7 . 4_454 107.14
N6 Si3 N6 . 4_554 110.39
N6 Si3 N7 . 4_454 114.39
N6 Si3 N7 4_554 4_454 110.36
N2 Si4 N6 . 4_554 106.97
N2 Si4 N7 . . 108.72
N2 Si4 N7 . 4_554 108.15
N6 Si4 N7 4_554 . 112.12
N6 Si4 N7 4_554 4_554 110.39
N7 Si4 N7 . 4_554 110.35
N4 Si5 N5 . . 93.31
N4 Si5 N8 . 3_657 123.31
N4 Si5 N8b . 3_657 114.01
N4 Si5 N9 . 3_758 123.5
N4 Si5 N10 . 3_657 113.97
N5 Si5 N8 . 3_657 90.4
N5 Si5 N8b . 3_657 114.03
N5 Si5 N9 . 3_758 90.21
N5 Si5 N10 . 3_657 114.37
N8 Si5 N8b 3_657 3_657 24.16
N8 Si5 N9 3_657 3_758 113.02
N8 Si5 N10 3_657 3_657 115.46
N8b Si5 N9 3_657 3_758 115.53
N8b Si5 N10 3_657 3_657 107.01
N9 Si5 N10 3_758 3_657 24.71
N4 Si5b N8 . 3_657 118
N4 Si5b N8b . 3_657 120.22
N4 Si5b N9 . 3_758 118.19
N4 Si5b N10 . 3_657 120.49
N8 Si5b N8b 3_657 3_657 24.61
N8 Si5b N9 3_657 3_758 104.66
N8 Si5b N10 3_657 3_657 117.37
N8b Si5b N9 3_657 3_758 117.16
N8b Si5b N10 3_657 3_657 119.13
N9 Si5b N10 3_758 3_657 25.26
N3 Si6 N5 . . 110.8
N3 Si6 N8 . . 113.05
N3 Si6 N8b . . 121.92
N3 Si6 N10 . 3_656 100.35
N5 Si6 N8 . . 109.62
N5 Si6 N8b . . 119.97
N5 Si6 N10 . 3_656 113.17
N8 Si6 N8b . . 25.08
N8 Si6 N10 . 3_656 109.64
N8b Si6 N10 . 3_656 84.67
N3 Si6b N5 . . 112.32
N3 Si6b N8 . . 119.07
N3 Si6b N8 . 3_657 110.81
N3 Si6b N8b . . 111.31
N5 Si6b N8 . . 125.62
N5 Si6b N8 . 3_657 94.46
N5 Si6b N8b . . 118.6
N8 Si6b N8 . 3_657 83.53
N8 Si6b N8b . . 24.6
N8 Si6b N8b 3_657 . 107.9
N3 Si7 N5 . 1_454 111.23
N3 Si7 N8b . 3_656 100.12
N3 Si7 N9 . 1_454 113.11
N3 Si7 N10 . . 121.92
N5 Si7 N8b 1_454 3_656 113.17
N5 Si7 N9 1_454 1_454 109.79
N5 Si7 N10 1_454 . 120.16
N8b Si7 N9 3_656 1_454 109.17
N8b Si7 N10 3_656 . 83.7
N9 Si7 N10 1_454 . 25.57
N3 Si7b N5 1_656 . 113.04
N3 Si7b N9 1_656 . 118.64
N3 Si7b N9 1_656 3_758 110.89
N3 Si7b N10 1_656 1_656 110.87
N5 Si7b N9 . . 125.38
N5 Si7b N9 . 3_758 94.09
N5 Si7b N10 . 1_656 118.31
N9 Si7b N9 . 3_758 83.58
N9 Si7b N10 . 1_656 24.9
N9 Si7b N10 3_758 1_656 108.23

loop_
_geom_bond_atom_site_label_1
_geom_bond_atom_site_label_2
_geom_bond_site_symmetry_2
_geom_bond_distance
Ba1 N1 . 2.9954
Ba1 N1 1_655 3.0847
Ba1 N2 4_554 3.0421
Ba1 N2 4_555 3.0142
Ba1 N3 1_655 3.0987
Ba1 N4 1_554 2.9875
Ba1 N4 1_655 2.9647
Eu1 N1 . 2.9273
Si1 N1 . 1.7624
Si1 N2 4_454 1.7683
Si1 N3 . 1.7898
Si1 N4 1_554 1.7846
Si2 N1 . 1.843
Si2 N2 4_555 1.8395
Si2 N4 . 1.866
Si2 N5 . 1.9124
Si3 N1 . 1.8114
Si3 N6 . 1.7797
Si3 N6 4_554 1.7831
Si3 N7 4_454 1.7931
Si4 N2 . 1.7821
Si4 N6 4_554 1.7681
Si4 N7 . 1.7767
Si4 N7 4_554 1.7798
Si5 N4 . 1.7638
Si5 N5 . 2.0003
Si5 N8 3_657 1.6719
Si5 N8b 3_657 1.8019
Si5 N9 3_758 1.668
Si5 N10 3_657 1.8056
Si5b N4 . 1.7664
Si5b N8 3_657 1.7616
Si5b N8b 3_657 1.6828
Si5b N9 3_758 1.7572
Si5b N10 3_657 1.6809
Si6 N3 . 1.7733
Si6 N5 . 1.852
Si6 N8 . 1.7347
Si6 N8b . 1.6366
Si6 N10 3_656 1.7602
Si6b N3 . 1.8442
Si6b N5 . 1.7484
Si6b N8 . 1.5462
Si6b N8 3_657 1.8147
Si6b N8b . 1.7671
Si7 N3 . 1.7828
Si7 N5 1_454 1.8575
Si7 N8b 3_656 1.7824
Si7 N9 1_454 1.7412
Si7 N10 . 1.6455
Si7b N3 1_656 1.8517
Si7b N5 . 1.7497
Si7b N9 . 1.5631
Si7b N9 3_758 1.8148
Si7b N10 1_656 1.7886
